data_1546596
loop_
_publ_author_name
'Rawe, Benjamin W.'
'Brown, Christopher M.'
'MacKinnon, Marc R.'
'Patrick, Brian O.'
'Bodwell, Graham J.'
'Gates, Derek P.'

_publ_section_title
;
 A C-Pyrenyl Poly(methylenephosphine): Oxidation &#x201C;Turns On&#x201D;
 Blue Photoluminescence in Solution and the Solid State
;
_journal_issue 14
_journal_name_full Organometallics
_journal_page_first 2520
_journal_paper_doi 10.1021/acs.organomet.6b00880
_journal_volume 36
_journal_year 2017
_chemical_formula_moiety 'C32 H25 P'
_chemical_formula_sum 'C32 H25 P'
_chemical_formula_weight 440.49
_space_group_crystal_system triclinic
_space_group_IT_number 2
_space_group_name_Hall '-P 1'
_space_group_name_H-M_alt 'P -1'
_symmetry_space_group_name_Hall '-P 1'
_symmetry_space_group_name_H-M 'P -1'
_atom_sites_solution_hydrogens geom
_atom_sites_solution_primary dual
_audit_creation_date 2017-01-05
_audit_creation_method
;
Olex2 1.2
(compiled 2017.01.04 svn.r3372 for OlexSys, GUI svn.r5289)
;
_cell_angle_alpha 86.573(2)
_cell_angle_beta 72.136(2)
_cell_angle_gamma 83.904(2)
_cell_formula_units_Z 2
_cell_length_a 8.5160(4)
_cell_length_b 11.6325(5)
_cell_length_c 12.4299(5)
_cell_measurement_reflns_used 9082
_cell_measurement_temperature 100(2)
_cell_measurement_theta_max 27.85
_cell_measurement_theta_min 2.43
_cell_volume 1164.86(9)
_computing_cell_refinement 'SAINT v8.37A (Bruker, 2015)'
_computing_data_reduction 'SAINT v8.37A (Bruker, 2015)'
_computing_molecular_graphics 'Olex2 (Dolomanov et al., 2009)'
_computing_publication_material 'Olex2 (Dolomanov et al., 2009)'
_computing_structure_refinement 'XL (Sheldrick, 2008)'
_computing_structure_solution 'XT (Sheldrick, 2015)'
_diffrn_ambient_temperature 100(2)
_diffrn_detector 'Bruker APEX2 area detector'
_diffrn_detector_area_resol_mean 7.9
_diffrn_detector_type 'CCD area detector'
_diffrn_measured_fraction_theta_full 1.000
_diffrn_measured_fraction_theta_max 0.999
_diffrn_measurement_device 'Bruker-Nonius Kappa diffractometer'
_diffrn_measurement_device_type 'Bruker APEX II area detector'
_diffrn_measurement_method '\f and \w scans'
_diffrn_radiation_monochromator graphite
_diffrn_radiation_probe x-ray
_diffrn_radiation_type MoK\a
_diffrn_radiation_wavelength 0.71073
_diffrn_reflns_av_R_equivalents 0.031
_diffrn_reflns_av_unetI/netI 0.0331
_diffrn_reflns_Laue_measured_fraction_full 1.000
_diffrn_reflns_Laue_measured_fraction_max 0.999
_diffrn_reflns_number 5561
_diffrn_reflns_point_group_measured_fraction_full 1.000
_diffrn_reflns_point_group_measured_fraction_max 0.999
_diffrn_reflns_theta_full 25.242
_diffrn_reflns_theta_max 27.885
_diffrn_reflns_theta_min 1.722
_diffrn_source 'sealed X-ray tube'
_diffrn_standards_number 0
_exptl_absorpt_coefficient_mu 0.136
_exptl_absorpt_correction_T_max 0.973
_exptl_absorpt_correction_T_min 0.854
_exptl_absorpt_correction_type multi-scan
_exptl_absorpt_process_details
;
 TWINABS-2012/1 (Bruker,2012) was used for absorption correction.
 
For component 1:
 wR2(int) was 0.0613 before and 0.0420 after correction.
 The Ratio of minimum to maximum transmission not present.
 The \l/2 correction factor is Not present
 
For component 2:
 wR2(int) was 0.0741 before and 0.0441 after correction.
 The Ratio of minimum to maximum transmission is 0.88.
 The \l/2 correction factor is Not present

Final HKLF 4 output contains 43896 reflections, Rint = 0.0438
 (24803 with I > 3sig(I), Rint = 0.0359)
;
_exptl_crystal_colour yellow
_exptl_crystal_density_diffrn 1.256
_exptl_crystal_description trapezoidal
_exptl_crystal_F_000 464
_exptl_crystal_size_max 0.30
_exptl_crystal_size_mid 0.20
_exptl_crystal_size_min 0.20
_refine_diff_density_max 0.363
_refine_diff_density_min -0.230
_refine_diff_density_rms 0.053
_refine_ls_extinction_method none
_refine_ls_goodness_of_fit_ref 1.066
_refine_ls_hydrogen_treatment constr
_refine_ls_matrix_type full
_refine_ls_number_parameters 301
_refine_ls_number_reflns 5561
_refine_ls_number_restraints 0
_refine_ls_restrained_S_all 1.066
_refine_ls_R_factor_all 0.0711
_refine_ls_R_factor_gt 0.0499
_refine_ls_shift/su_max 0.000
_refine_ls_shift/su_mean 0.000
_refine_ls_structure_factor_coef Fsqd
_refine_ls_weighting_details 'w=1/[\s^2^(Fo^2^)+(0.0630P)^2^+0.3583P] where P=(Fo^2^+2Fc^2^)/3'
_refine_ls_weighting_scheme calc
_refine_ls_wR_factor_gt 0.1189
_refine_ls_wR_factor_ref 0.1269
_reflns_Friedel_coverage 0.000
_reflns_number_gt 4267
_reflns_number_total 5561
_reflns_threshold_expression 'I > 2\s(I)'
_cod_data_source_file om6b00880_si_002.cif
_cod_data_source_block dg208_bp
_cod_depositor_comments 'Adding full bibliography for 1546596.cif.'
_cod_database_code 1546596
_shelx_shelxl_version_number 2016/6
_shelx_space_group_comment
;
The symmetry employed for this shelxl refinement is uniquely defined
by the following loop, which should always be used as a source of
symmetry information in preference to the above space-group names.
They are only intended as comments.
;
_shelx_estimated_absorpt_t_max 0.973
_shelx_estimated_absorpt_t_min 0.960
_olex2_refinement_description
;
1. Fixed Uiso
 At 1.2 times of:
  All C(H) groups
 At 1.5 times of:
  All C(H,H,H) groups
2.a Aromatic/amide H refined with riding coordinates:
 C3(H3), C5(H5), C12(H12), C13(H13), C14(H14), C15(H15), C16(H16), C18(H18),
 C19(H19), C21(H21), C22(H22), C24(H24), C25(H25), C26(H26), C28(H28), C29(H29)
2.b Idealised Me refined as rotating group:
 C7(H7A,H7B,H7C), C8(H8A,H8B,H8C), C9(H9A,H9B,H9C)
;
_olex2_submission_special_instructions 'No special instructions were received'

loop_
_space_group_symop_operation_xyz
'x, y, z'
'-x, -y, -z'

loop_
_atom_site_label
_atom_site_type_symbol
_atom_site_fract_x
_atom_site_fract_y
_atom_site_fract_z
_atom_site_U_iso_or_equiv
_atom_site_adp_type
_atom_site_occupancy
_atom_site_site_symmetry_order
_atom_site_calc_flag
_atom_site_refinement_flags_posn
P1 P 0.40293(6) 0.36602(4) 0.04653(3) 0.02727(13) Uani 1 1 d .
C1 C 0.2257(2) 0.42920(14) 0.15862(13) 0.0242(3) Uani 1 1 d .
C2 C 0.2426(2) 0.48876(14) 0.24969(13) 0.0253(4) Uani 1 1 d .
C3 C 0.0988(2) 0.53755(14) 0.32835(14) 0.0288(4) Uani 1 1 d .
H3 H 0.108996 0.574661 0.389766 0.035 Uiso 1 1 calc R
C4 C -0.0576(2) 0.53285(14) 0.31853(14) 0.0296(4) Uani 1 1 d .
C5 C -0.0703(2) 0.47899(14) 0.22536(15) 0.0296(4) Uani 1 1 d .
H5 H -0.174203 0.478205 0.215607 0.036 Uiso 1 1 calc R
C6 C 0.0672(2) 0.42614(14) 0.14612(14) 0.0272(4) Uani 1 1 d .
C7 C 0.0417(2) 0.36192(16) 0.05134(15) 0.0345(4) Uani 1 1 d .
H7A H 0.126579 0.377179 -0.017867 0.052 Uiso 1 1 calc GR
H7B H -0.064919 0.387459 0.042841 0.052 Uiso 1 1 calc GR
H7C H 0.047220 0.280388 0.068936 0.052 Uiso 1 1 calc GR
C8 C -0.2115(2) 0.58279(17) 0.40614(17) 0.0411(5) Uani 1 1 d .
H8A H -0.276568 0.634182 0.369673 0.062 Uiso 1 1 calc GR
H8B H -0.180355 0.624680 0.459503 0.062 Uiso 1 1 calc GR
H8C H -0.275361 0.521245 0.444950 0.062 Uiso 1 1 calc GR
C9 C 0.4074(2) 0.50055(15) 0.26588(14) 0.0311(4) Uani 1 1 d .
H9A H 0.439105 0.433003 0.305394 0.047 Uiso 1 1 calc GR
H9B H 0.399650 0.567704 0.309161 0.047 Uiso 1 1 calc GR
H9C H 0.488991 0.508478 0.193461 0.047 Uiso 1 1 calc GR
C10 C 0.4820(2) 0.24857(14) 0.10619(12) 0.0224(3) Uani 1 1 d .
C11 C 0.6299(2) 0.17992(14) 0.03252(12) 0.0225(3) Uani 1 1 d .
C12 C 0.6450(2) 0.05996(15) 0.04765(13) 0.0281(4) Uani 1 1 d .
H12 H 0.564859 0.024675 0.104662 0.034 Uiso 1 1 calc R
C13 C 0.7777(2) -0.00747(16) -0.02091(15) 0.0332(4) Uani 1 1 d .
H13 H 0.785344 -0.087440 -0.010267 0.040 Uiso 1 1 calc R
C14 C 0.8990(2) 0.04411(17) -0.10532(14) 0.0331(4) Uani 1 1 d .
H14 H 0.988264 -0.000958 -0.151366 0.040 Uiso 1 1 calc R
C15 C 0.8864(2) 0.16298(17) -0.12063(13) 0.0310(4) Uani 1 1 d .
H15 H 0.968088 0.197770 -0.176928 0.037 Uiso 1 1 calc R
C16 C 0.7529(2) 0.23109(16) -0.05284(12) 0.0267(4) Uani 1 1 d .
H16 H 0.745475 0.310969 -0.064297 0.032 Uiso 1 1 calc R
C17 C 0.41222(19) 0.20494(13) 0.22458(12) 0.0209(3) Uani 1 1 d .
C18 C 0.2521(2) 0.16970(14) 0.26185(13) 0.0248(3) Uani 1 1 d .
H18 H 0.190202 0.173178 0.211543 0.030 Uiso 1 1 calc R
C19 C 0.1831(2) 0.12978(14) 0.37157(14) 0.0268(4) Uani 1 1 d .
H19 H 0.077812 0.104188 0.392750 0.032 Uiso 1 1 calc R
C20 C 0.2689(2) 0.12726(13) 0.45095(13) 0.0241(4) Uani 1 1 d .
C21 C 0.1979(2) 0.09162(14) 0.56871(14) 0.0284(4) Uani 1 1 d .
H21 H 0.092727 0.065729 0.592581 0.034 Uiso 1 1 calc R
C22 C 0.2828(2) 0.09570(15) 0.64353(13) 0.0326(4) Uani 1 1 d .
H22 H 0.234486 0.072024 0.718159 0.039 Uiso 1 1 calc R
C23 C 0.4439(2) 0.13505(14) 0.61224(13) 0.0285(4) Uani 1 1 d .
C24 C 0.5303(3) 0.14599(15) 0.69063(13) 0.0344(4) Uani 1 1 d .
H24 H 0.481267 0.126968 0.766454 0.041 Uiso 1 1 calc R
C25 C 0.6856(3) 0.18420(16) 0.65729(15) 0.0359(4) Uani 1 1 d .
H25 H 0.740195 0.190648 0.710662 0.043 Uiso 1 1 calc R
C26 C 0.7615(2) 0.21317(15) 0.54527(14) 0.0305(4) Uani 1 1 d .
H26 H 0.867323 0.238025 0.523731 0.037 Uiso 1 1 calc R
C27 C 0.6804(2) 0.20538(13) 0.46393(13) 0.0238(3) Uani 1 1 d .
C28 C 0.7544(2) 0.23634(14) 0.34734(13) 0.0250(3) Uani 1 1 d .
H28 H 0.861690 0.258593 0.323829 0.030 Uiso 1 1 calc R
C29 C 0.67135(19) 0.23384(14) 0.27095(12) 0.0224(3) Uani 1 1 d .
H29 H 0.722805 0.255288 0.196118 0.027 Uiso 1 1 calc R
C30 C 0.50581(19) 0.19906(13) 0.30160(12) 0.0195(3) Uani 1 1 d .
C31 C 0.43142(19) 0.16327(13) 0.41629(12) 0.0199(3) Uani 1 1 d .
C32 C 0.5193(2) 0.16703(13) 0.49711(12) 0.0222(3) Uani 1 1 d .

loop_
_atom_site_aniso_label
_atom_site_aniso_U_11
_atom_site_aniso_U_22
_atom_site_aniso_U_33
_atom_site_aniso_U_23
_atom_site_aniso_U_13
_atom_site_aniso_U_12
P1 0.0317(3) 0.0281(2) 0.0208(2) -0.00079(16) -0.00809(16) 0.00277(19)
C1 0.0286(9) 0.0192(8) 0.0242(7) 0.0014(6) -0.0080(6) -0.0004(7)
C2 0.0313(10) 0.0191(8) 0.0258(7) 0.0012(6) -0.0097(7) -0.0011(7)
C3 0.0362(10) 0.0206(8) 0.0289(8) -0.0038(6) -0.0092(7) 0.0007(7)
C4 0.0334(10) 0.0172(8) 0.0341(9) 0.0000(6) -0.0062(7) 0.0031(7)
C5 0.0278(10) 0.0215(8) 0.0403(9) 0.0017(7) -0.0129(7) 0.0012(7)
C6 0.0323(10) 0.0196(8) 0.0312(8) 0.0006(6) -0.0129(7) 0.0004(7)
C7 0.0371(11) 0.0308(10) 0.0397(9) -0.0060(8) -0.0185(8) 0.0019(8)
C8 0.0381(12) 0.0338(11) 0.0442(10) -0.0054(8) -0.0051(8) 0.0083(9)
C9 0.0353(10) 0.0303(9) 0.0289(8) -0.0049(7) -0.0105(7) -0.0027(8)
C10 0.0219(8) 0.0263(8) 0.0205(7) -0.0037(6) -0.0080(6) -0.0024(7)
C11 0.0221(9) 0.0288(9) 0.0180(7) -0.0030(6) -0.0087(6) -0.0002(7)
C12 0.0264(9) 0.0311(9) 0.0248(7) -0.0029(7) -0.0056(6) 0.0002(7)
C13 0.0328(10) 0.0296(10) 0.0353(9) -0.0073(7) -0.0085(7) 0.0035(8)
C14 0.0247(10) 0.0445(11) 0.0280(8) -0.0125(8) -0.0054(7) 0.0050(8)
C15 0.0244(9) 0.0458(11) 0.0221(7) -0.0054(7) -0.0050(6) -0.0048(8)
C16 0.0288(9) 0.0323(9) 0.0205(7) -0.0016(6) -0.0091(6) -0.0035(7)
C17 0.0214(8) 0.0189(8) 0.0214(7) -0.0021(6) -0.0054(6) 0.0006(6)
C18 0.0220(9) 0.0238(8) 0.0299(8) -0.0050(6) -0.0099(6) 0.0013(7)
C19 0.0173(8) 0.0222(8) 0.0366(9) -0.0039(7) -0.0013(6) -0.0021(7)
C20 0.0234(9) 0.0174(8) 0.0249(7) -0.0016(6) 0.0018(6) 0.0006(6)
C21 0.0245(9) 0.0211(8) 0.0302(8) 0.0014(6) 0.0046(7) -0.0005(7)
C22 0.0403(11) 0.0249(9) 0.0216(7) 0.0033(6) 0.0037(7) 0.0043(8)
C23 0.0375(10) 0.0201(8) 0.0207(7) -0.0002(6) -0.0019(7) 0.0077(7)
C24 0.0521(13) 0.0285(9) 0.0184(7) 0.0000(6) -0.0092(7) 0.0096(8)
C25 0.0493(13) 0.0332(10) 0.0284(8) -0.0056(7) -0.0198(8) 0.0087(9)
C26 0.0347(10) 0.0284(9) 0.0313(8) -0.0069(7) -0.0157(7) 0.0055(8)
C27 0.0280(9) 0.0197(8) 0.0234(7) -0.0041(6) -0.0088(6) 0.0048(7)
C28 0.0205(9) 0.0271(9) 0.0273(8) -0.0019(6) -0.0073(6) -0.0010(7)
C29 0.0203(8) 0.0248(8) 0.0194(7) 0.0000(6) -0.0025(6) -0.0013(6)
C30 0.0188(8) 0.0181(7) 0.0188(7) -0.0008(5) -0.0026(6) 0.0008(6)
C31 0.0200(8) 0.0159(7) 0.0196(7) -0.0019(5) -0.0010(6) 0.0029(6)
C32 0.0295(9) 0.0164(7) 0.0178(7) -0.0022(6) -0.0049(6) 0.0055(7)

loop_
_atom_type_symbol
_atom_type_description
_atom_type_scat_dispersion_real
_atom_type_scat_dispersion_imag
_atom_type_scat_source
C C 0.0033 0.0016 'International Tables Vol C Tables 4.2.6.8 and 6.1.1.4'
H H 0.0000 0.0000 'International Tables Vol C Tables 4.2.6.8 and 6.1.1.4'
P P 0.1023 0.0942 'International Tables Vol C Tables 4.2.6.8 and 6.1.1.4'

loop_
_geom_angle_atom_site_label_1
_geom_angle_atom_site_label_2
_geom_angle_atom_site_label_3
_geom_angle
C10 P1 C1 105.97(7)
C2 C1 P1 123.12(13)
C6 C1 P1 117.19(12)
C6 C1 C2 119.44(15)
C1 C2 C9 122.69(14)
C3 C2 C1 118.32(16)
C3 C2 C9 118.99(14)
C2 C3 H3 118.6
C4 C3 C2 122.76(15)
C4 C3 H3 118.6
C3 C4 C5 117.86(15)
C3 C4 C8 121.93(16)
C5 C4 C8 120.21(17)
C4 C5 H5 119.0
C4 C5 C6 122.07(17)
C6 C5 H5 119.0
C1 C6 C7 121.64(15)
C5 C6 C1 119.43(15)
C5 C6 C7 118.87(16)
C6 C7 H7A 109.5
C6 C7 H7B 109.5
C6 C7 H7C 109.5
H7A C7 H7B 109.5
H7A C7 H7C 109.5
H7B C7 H7C 109.5
C4 C8 H8A 109.5
C4 C8 H8B 109.5
C4 C8 H8C 109.5
H8A C8 H8B 109.5
H8A C8 H8C 109.5
H8B C8 H8C 109.5
C2 C9 H9A 109.5
C2 C9 H9B 109.5
C2 C9 H9C 109.5
H9A C9 H9B 109.5
H9A C9 H9C 109.5
H9B C9 H9C 109.5
C11 C10 P1 117.27(11)
C17 C10 P1 125.49(11)
C17 C10 C11 117.18(13)
C12 C11 C10 119.07(14)
C12 C11 C16 118.44(15)
C16 C11 C10 122.48(15)
C11 C12 H12 119.5
C13 C12 C11 121.04(16)
C13 C12 H12 119.5
C12 C13 H13 120.0
C12 C13 C14 120.06(17)
C14 C13 H13 120.0
C13 C14 H14 120.2
C15 C14 C13 119.55(16)
C15 C14 H14 120.2
C14 C15 H15 119.6
C14 C15 C16 120.71(16)
C16 C15 H15 119.6
C11 C16 H16 119.9
C15 C16 C11 120.20(16)
C15 C16 H16 119.9
C18 C17 C10 120.32(14)
C18 C17 C30 118.80(14)
C30 C17 C10 120.88(14)
C17 C18 H18 119.1
C19 C18 C17 121.73(15)
C19 C18 H18 119.1
C18 C19 H19 119.5
C18 C19 C20 121.07(15)
C20 C19 H19 119.5
C19 C20 C21 122.92(16)
C19 C20 C31 118.71(14)
C31 C20 C21 118.36(15)
C20 C21 H21 119.6
C22 C21 C20 120.77(16)
C22 C21 H21 119.6
C21 C22 H22 118.9
C21 C22 C23 122.24(15)
C23 C22 H22 118.9
C24 C23 C22 122.91(15)
C24 C23 C32 118.59(17)
C32 C23 C22 118.49(16)
C23 C24 H24 119.4
C25 C24 C23 121.25(16)
C25 C24 H24 119.4
C24 C25 H25 119.7
C24 C25 C26 120.69(17)
C26 C25 H25 119.7
C25 C26 H26 119.8
C25 C26 C27 120.47(18)
C27 C26 H26 119.8
C26 C27 C28 121.99(16)
C26 C27 C32 119.57(15)
C32 C27 C28 118.43(14)
C27 C28 H28 119.4
C29 C28 C27 121.28(15)
C29 C28 H28 119.4
C28 C29 H29 119.0
C28 C29 C30 122.10(14)
C30 C29 H29 119.0
C17 C30 C29 122.71(13)
C17 C30 C31 119.34(14)
C31 C30 C29 117.86(14)
C20 C31 C30 120.23(14)
C20 C31 C32 119.94(14)
C30 C31 C32 119.80(14)
C23 C32 C31 120.14(16)
C27 C32 C23 119.40(15)
C27 C32 C31 120.44(13)

loop_
_geom_bond_atom_site_label_1
_geom_bond_atom_site_label_2
_geom_bond_distance
P1 C1 1.8319(16)
P1 C10 1.6910(17)
C1 C2 1.413(2)
C1 C6 1.409(2)
C2 C3 1.401(2)
C2 C9 1.499(2)
C3 H3 0.9300
C3 C4 1.381(3)
C4 C5 1.387(2)
C4 C8 1.510(2)
C5 H5 0.9300
C5 C6 1.390(2)
C6 C7 1.513(2)
C7 H7A 0.9600
C7 H7B 0.9600
C7 H7C 0.9600
C8 H8A 0.9600
C8 H8B 0.9600
C8 H8C 0.9600
C9 H9A 0.9600
C9 H9B 0.9600
C9 H9C 0.9600
C10 C11 1.493(2)
C10 C17 1.488(2)
C11 C12 1.394(2)
C11 C16 1.398(2)
C12 H12 0.9300
C12 C13 1.385(2)
C13 H13 0.9300
C13 C14 1.385(3)
C14 H14 0.9300
C14 C15 1.382(3)
C15 H15 0.9300
C15 C16 1.389(2)
C16 H16 0.9300
C17 C18 1.397(2)
C17 C30 1.416(2)
C18 H18 0.9300
C18 C19 1.382(2)
C19 H19 0.9300
C19 C20 1.394(2)
C20 C21 1.455(2)
C20 C31 1.418(2)
C21 H21 0.9300
C21 C22 1.347(3)
C22 H22 0.9300
C22 C23 1.425(3)
C23 C24 1.408(3)
C23 C32 1.422(2)
C24 H24 0.9300
C24 C25 1.373(3)
C25 H25 0.9300
C25 C26 1.381(2)
C26 H26 0.9300
C26 C27 1.400(2)
C27 C28 1.433(2)
C27 C32 1.419(2)
C28 H28 0.9300
C28 C29 1.350(2)
C29 H29 0.9300
C29 C30 1.438(2)
C30 C31 1.4275(19)
C31 C32 1.430(2)
